data_4303503
loop_
_publ_author_name
'Daniel Mendoza-Espinosa'
'Tracy A. Hanna'

_publ_section_title
;
Facile Synthesis of Bismuth(III) and Antimony(III) Complexes Supported by
Silylated Calix[5]arenes.
;
_journal_name_full 'Inorganic Chemistry'
_journal_page_first 10312
_journal_page_last 10325
_journal_paper_doi 10.1021/ic9014477
_journal_volume 48
_journal_year 2009
_chemical_formula_moiety 'C68 H87 O6 Sb Si, C4 H10 O2'
_chemical_formula_sum 'C72 H97 O8 Sb Si'
_chemical_formula_weight 1240.38
_chemical_name_systematic
; 
 ? 
;
_space_group_IT_number 147
_symmetry_cell_setting hexagonal
_symmetry_space_group_name_Hall '-P 3'
_symmetry_space_group_name_H-M 'P -3'
_atom_sites_solution_hydrogens geom
_atom_sites_solution_primary direct
_atom_sites_solution_secondary difmap
_audit_creation_method SHELXL-97
_cell_angle_alpha 90.00
_cell_angle_beta 90.00
_cell_angle_gamma 120.00
_cell_formula_units_Z 6
_cell_length_a 31.122(3)
_cell_length_b 31.122(3)
_cell_length_c 14.5433(18)
_cell_measurement_reflns_used 500
_cell_measurement_temperature 223(2)
_cell_measurement_theta_max 25
_cell_measurement_theta_min 2
_cell_volume 12199(2)
_computing_cell_refinement 'Bruker SMART'
_computing_data_collection 'Bruker SMART'
_computing_data_reduction 'Bruker SAINT'
_computing_molecular_graphics 'Bruker SHELXTL'
_computing_publication_material 'Bruker SHELXTL'
_computing_structure_refinement 'SHELXL-97 (Sheldrick, 1997)'
_computing_structure_solution 'SHELXS-97 (Sheldrick, 1990)'
_diffrn_ambient_temperature 223(2)
_diffrn_detector_area_resol_mean 'not recorded'
_diffrn_measured_fraction_theta_full 0.999
_diffrn_measured_fraction_theta_max 0.999
_diffrn_measurement_device_type 'Bruker SMART 1000'
_diffrn_measurement_method 'phi and omega scans'
_diffrn_radiation_monochromator graphite
_diffrn_radiation_source 'fine-focus sealed tube'
_diffrn_radiation_type MoK\a
_diffrn_radiation_wavelength 0.71073
_diffrn_reflns_av_R_equivalents 0.0672
_diffrn_reflns_av_sigmaI/netI 0.0502
_diffrn_reflns_limit_h_max 32
_diffrn_reflns_limit_h_min -34
_diffrn_reflns_limit_k_max 34
_diffrn_reflns_limit_k_min -34
_diffrn_reflns_limit_l_max 16
_diffrn_reflns_limit_l_min -16
_diffrn_reflns_number 60352
_diffrn_reflns_theta_full 23.28
_diffrn_reflns_theta_max 23.28
_diffrn_reflns_theta_min 1.92
_diffrn_standards_interval_count 'not recorded'
_diffrn_standards_interval_time 'not recorded'
_diffrn_standards_number 'not recorded'
_exptl_absorpt_coefficient_mu 0.392
_exptl_absorpt_correction_T_max 0.9545
_exptl_absorpt_correction_T_min 0.9364
_exptl_absorpt_correction_type multi-scan
_exptl_absorpt_process_details sadabs
_exptl_crystal_colour Colorless
_exptl_crystal_density_diffrn 1.013
_exptl_crystal_density_method 'not measured'
_exptl_crystal_description Needle
_exptl_crystal_F_000 3648
_exptl_crystal_size_max 0.17
_exptl_crystal_size_mid 0.15
_exptl_crystal_size_min 0.12
_refine_diff_density_max 0.642
_refine_diff_density_min -0.375
_refine_diff_density_rms 0.057
_refine_ls_extinction_method none
_refine_ls_goodness_of_fit_ref 0.969
_refine_ls_hydrogen_treatment constr
_refine_ls_matrix_type full
_refine_ls_number_parameters 685
_refine_ls_number_reflns 11707
_refine_ls_number_restraints 6
_refine_ls_restrained_S_all 0.971
_refine_ls_R_factor_all 0.0753
_refine_ls_R_factor_gt 0.0488
_refine_ls_shift/su_max 0.003
_refine_ls_shift/su_mean 0.000
_refine_ls_structure_factor_coef Fsqd
_refine_ls_weighting_details 'calc w=1/[\s^2^(Fo^2^)+(0.0899P)^2^+0.0000P] where P=(Fo^2^+2Fc^2^)/3'
_refine_ls_weighting_scheme calc
_refine_ls_wR_factor_gt 0.1311
_refine_ls_wR_factor_ref 0.1432
_reflns_number_gt 7809
_reflns_number_total 11707
_reflns_threshold_expression >2sigma(I)
_cod_data_source_file ic9014477_si_001_09.cif
_cod_data_source_block tcu216m
_cod_depositor_comments
;
The following automatic conversions were performed:
'_symmetry_cell_setting' value 'Hexagonal' changed to 'hexagonal'
according to '/home/saulius/struct/CIF-dictionaries/cif_core.dic'
dictionary named 'cif_core.dic' version 2.4.1 from 2010-06-29.

Automatic conversion script
Id: cif_fix_enum 1527 2010-12-29 10:47:43Z saulius 
;
_cod_database_code 4303503

loop_
_symmetry_equiv_pos_as_xyz
'x, y, z'
'-y, x-y, z'
'-x+y, -x, z'
'-x, -y, -z'
'y, -x+y, -z'
'x-y, x, -z'

loop_
_atom_site_label
_atom_site_type_symbol
_atom_site_fract_x
_atom_site_fract_y
_atom_site_fract_z
_atom_site_U_iso_or_equiv
_atom_site_adp_type
_atom_site_occupancy
_atom_site_symmetry_multiplicity
_atom_site_calc_flag
_atom_site_refinement_flags
_atom_site_disorder_assembly
_atom_site_disorder_group
Sb1 Sb 0.252172(11) 0.319760(11) 0.844426(19) 0.05879(13) Uani 1 1 d . . .
Si1 Si 0.38242(4) 0.44559(5) 1.00643(8) 0.0633(3) Uani 1 1 d . . .
O1 O 0.36470(9) 0.45369(10) 0.90481(19) 0.0602(7) Uani 1 1 d . . .
C1 C 0.37795(15) 0.49708(15) 0.8588(3) 0.0588(11) Uani 1 1 d . . .
O2 O 0.43082(10) 0.43775(11) 0.98930(18) 0.0629(7) Uani 1 1 d . . .
C2 C 0.34017(15) 0.50243(15) 0.8197(3) 0.0614(11) Uani 1 1 d . . .
O3 O 0.35898(10) 0.29632(10) 1.06123(17) 0.0620(7) Uani 1 1 d . . .
C3 C 0.35288(17) 0.54497(17) 0.7684(4) 0.0770(14) Uani 1 1 d . . .
H3A H 0.3273 0.5491 0.7436 0.092 Uiso 1 1 calc R . .
O4 O 0.20980(10) 0.26775(10) 0.93413(17) 0.0602(7) Uani 1 1 d . . .
C4 C 0.40190(18) 0.58173(17) 0.7521(4) 0.0847(15) Uani 1 1 d . . .
O5 O 0.21888(9) 0.35970(10) 0.86303(18) 0.0573(7) Uani 1 1 d . . .
C5 C 0.43844(17) 0.57491(17) 0.7943(4) 0.0800(15) Uani 1 1 d . . .
H5A H 0.4718 0.5996 0.7870 0.096 Uiso 1 1 calc R . .
O6 O 0.21281(11) 0.28441(11) 0.74083(18) 0.0711(8) Uani 1 1 d . . .
C6 C 0.42771(15) 0.53364(16) 0.8463(3) 0.0633(11) Uani 1 1 d . . .
C7 C 0.4154(2) 0.6262(2) 0.6879(5) 0.109(2) Uani 1 1 d . . .
C8 C 0.3720(2) 0.6286(2) 0.6523(5) 0.140(3) Uani 1 1 d . . .
H8A H 0.3544 0.6331 0.7032 0.210 Uiso 1 1 calc R . .
H8B H 0.3499 0.5980 0.6203 0.210 Uiso 1 1 calc R . .
H8C H 0.3833 0.6563 0.6101 0.210 Uiso 1 1 calc R . .
C9 C 0.4532(3) 0.6735(2) 0.7347(5) 0.136(2) Uani 1 1 d . . .
H9A H 0.4385 0.6792 0.7887 0.204 Uiso 1 1 calc R . .
H9B H 0.4638 0.7012 0.6925 0.204 Uiso 1 1 calc R . .
H9C H 0.4816 0.6706 0.7529 0.204 Uiso 1 1 calc R . .
C10 C 0.4423(3) 0.6187(3) 0.5976(5) 0.149(3) Uani 1 1 d . . .
H10A H 0.4515 0.6460 0.5552 0.223 Uiso 1 1 calc R . .
H10B H 0.4196 0.5877 0.5675 0.223 Uiso 1 1 calc R . .
H10C H 0.4718 0.6180 0.6166 0.223 Uiso 1 1 calc R . .
C11 C 0.47068(15) 0.52891(16) 0.8858(3) 0.0734(13) Uani 1 1 d . . .
H11A H 0.5019 0.5589 0.8697 0.088 Uiso 1 1 calc R . .
H11B H 0.4680 0.5276 0.9530 0.088 Uiso 1 1 calc R . .
C12 C 0.47342(14) 0.48405(17) 0.8533(3) 0.0619(11) Uani 1 1 d . . .
C13 C 0.49675(15) 0.48593(17) 0.7719(3) 0.0661(12) Uani 1 1 d . . .
H13A H 0.5089 0.5146 0.7354 0.079 Uiso 1 1 calc R . .
C14 C 0.50311(15) 0.44718(18) 0.7413(3) 0.0658(11) Uani 1 1 d . . .
C15 C 0.48489(15) 0.40618(17) 0.7975(3) 0.0640(11) Uani 1 1 d . . .
H15A H 0.4896 0.3798 0.7794 0.077 Uiso 1 1 calc R . .
C16 C 0.45986(14) 0.40145(16) 0.8797(3) 0.0595(11) Uani 1 1 d . . .
C17 C 0.45433(14) 0.44132(16) 0.9061(3) 0.0552(10) Uani 1 1 d . . .
C18 C 0.52915(19) 0.4490(2) 0.6513(3) 0.0842(14) Uani 1 1 d . . .
C19 C 0.5537(4) 0.5010(3) 0.6074(5) 0.214(5) Uani 1 1 d . . .
H19A H 0.5699 0.5008 0.5505 0.320 Uiso 1 1 calc R . .
H19B H 0.5781 0.5250 0.6494 0.320 Uiso 1 1 calc R . .
H19C H 0.5285 0.5099 0.5946 0.320 Uiso 1 1 calc R . .
C20 C 0.5708(3) 0.4379(3) 0.6670(4) 0.149(3) Uani 1 1 d . . .
H20A H 0.5575 0.4054 0.6949 0.223 Uiso 1 1 calc R . .
H20B H 0.5954 0.4628 0.7075 0.223 Uiso 1 1 calc R . .
H20C H 0.5861 0.4384 0.6086 0.223 Uiso 1 1 calc R . .
C21 C 0.4920(3) 0.4118(4) 0.5850(4) 0.211(5) Uani 1 1 d . . .
H21A H 0.4765 0.3790 0.6123 0.316 Uiso 1 1 calc R . .
H21B H 0.5088 0.4119 0.5287 0.316 Uiso 1 1 calc R . .
H21C H 0.4669 0.4205 0.5711 0.316 Uiso 1 1 calc R . .
C22 C 0.43821(15) 0.35450(16) 0.9358(3) 0.0617(11) Uani 1 1 d . . .
H22A H 0.4360 0.3627 1.0000 0.074 Uiso 1 1 calc R . .
H22B H 0.4610 0.3414 0.9334 0.074 Uiso 1 1 calc R . .
C23 C 0.38702(15) 0.31400(15) 0.9045(3) 0.0550(10) Uani 1 1 d . . .
C24 C 0.37705(16) 0.30150(15) 0.8125(3) 0.0575(10) Uani 1 1 d . . .
H24A H 0.4021 0.3197 0.7692 0.069 Uiso 1 1 calc R . .
C25 C 0.33153(15) 0.26305(14) 0.7808(3) 0.0548(10) Uani 1 1 d . . .
C26 C 0.29467(15) 0.23958(15) 0.8465(3) 0.0562(10) Uani 1 1 d . . .
H26A H 0.2630 0.2151 0.8270 0.067 Uiso 1 1 calc R . .
C27 C 0.30231(16) 0.25054(15) 0.9396(3) 0.0550(10) Uani 1 1 d . . .
C28 C 0.34953(16) 0.28620(16) 0.9674(3) 0.0543(10) Uani 1 1 d . . .
C29 C 0.32530(17) 0.24916(17) 0.6794(3) 0.0664(12) Uani 1 1 d D . .
C30 C 0.3327(3) 0.2942(2) 0.6212(3) 0.115(2) Uani 1 1 d D . .
H30A H 0.3079 0.3030 0.6385 0.172 Uiso 1 1 calc R . .
H30B H 0.3292 0.2856 0.5565 0.172 Uiso 1 1 calc R . .
H30C H 0.3656 0.3222 0.6324 0.172 Uiso 1 1 calc R . .
C31 C 0.3646(2) 0.2364(2) 0.6508(3) 0.0983(17) Uani 1 1 d D . .
H31A H 0.3606 0.2082 0.6864 0.147 Uiso 1 1 calc R . .
H31B H 0.3973 0.2646 0.6618 0.147 Uiso 1 1 calc R . .
H31C H 0.3610 0.2280 0.5859 0.147 Uiso 1 1 calc R . .
C32 C 0.2746(2) 0.2052(2) 0.6585(4) 0.114(2) Uani 1 1 d D . .
H32A H 0.2697 0.1769 0.6946 0.171 Uiso 1 1 calc R . .
H32B H 0.2725 0.1972 0.5936 0.171 Uiso 1 1 calc R . .
H32C H 0.2493 0.2134 0.6740 0.171 Uiso 1 1 calc R . .
C33 C 0.26120(16) 0.22127(16) 1.0082(3) 0.0655(11) Uani 1 1 d . . .
H33A H 0.2721 0.2038 1.0497 0.079 Uiso 1 1 calc R . .
H33B H 0.2321 0.1961 0.9747 0.079 Uiso 1 1 calc R . .
C34 C 0.24534(15) 0.25199(16) 1.0663(3) 0.0598(11) Uani 1 1 d . . .
C35 C 0.25399(16) 0.25675(18) 1.1604(3) 0.0708(12) Uani 1 1 d . . .
H35A H 0.2711 0.2421 1.1871 0.085 Uiso 1 1 calc R . .
C36 C 0.23846(17) 0.28221(19) 1.2165(3) 0.0739(13) Uani 1 1 d . . .
C37 C 0.21272(16) 0.30219(18) 1.1749(3) 0.0705(12) Uani 1 1 d . . .
H37A H 0.2010 0.3189 1.2119 0.085 Uiso 1 1 calc R . .
C38 C 0.20314(15) 0.29895(16) 1.0813(3) 0.0614(11) Uani 1 1 d . . .
C39 C 0.22015(15) 0.27357(15) 1.0273(3) 0.0581(10) Uani 1 1 d . . .
C40 C 0.2498(2) 0.2888(3) 1.3202(3) 0.110(2) Uani 1 1 d . . .
C41 C 0.2957(4) 0.3446(4) 1.3318(5) 0.197(4) Uani 1 1 d . . .
H41A H 0.3047 0.3511 1.3963 0.296 Uiso 1 1 calc R . .
H41B H 0.2860 0.3679 1.3095 0.296 Uiso 1 1 calc R . .
H41C H 0.3238 0.3483 1.2967 0.296 Uiso 1 1 calc R . .
C42 C 0.2685(3) 0.2555(3) 1.3550(4) 0.165(3) Uani 1 1 d . . .
H42A H 0.2424 0.2212 1.3498 0.248 Uiso 1 1 calc R . .
H42B H 0.2783 0.2632 1.4189 0.248 Uiso 1 1 calc R . .
H42C H 0.2969 0.2608 1.3187 0.248 Uiso 1 1 calc R . .
C43 C 0.2074(3) 0.2849(4) 1.3749(4) 0.206(5) Uani 1 1 d . . .
H43A H 0.1792 0.2516 1.3694 0.308 Uiso 1 1 calc R . .
H43B H 0.1984 0.3086 1.3520 0.308 Uiso 1 1 calc R . .
H43C H 0.2170 0.2919 1.4390 0.308 Uiso 1 1 calc R . .
C44 C 0.17561(15) 0.32325(16) 1.0405(3) 0.0637(11) Uani 1 1 d . . .
H44A H 0.1594 0.3061 0.9834 0.076 Uiso 1 1 calc R . .
H44B H 0.1496 0.3194 1.0834 0.076 Uiso 1 1 calc R . .
C45 C 0.20897(15) 0.37778(16) 1.0201(3) 0.0593(11) Uani 1 1 d . . .
C46 C 0.21877(17) 0.4130(2) 1.0870(3) 0.0805(14) Uani 1 1 d . . .
H46A H 0.2026 0.4024 1.1440 0.097 Uiso 1 1 calc R . .
C47 C 0.25122(18) 0.4630(2) 1.0739(4) 0.0859(16) Uani 1 1 d . . .
C48 C 0.27336(16) 0.47734(17) 0.9887(4) 0.0758(14) Uani 1 1 d . . .
H48A H 0.2959 0.5111 0.9784 0.091 Uiso 1 1 calc R . .
C49 C 0.26376(15) 0.44389(16) 0.9172(3) 0.0602(11) Uani 1 1 d . . .
C50 C 0.23109(14) 0.39369(16) 0.9338(3) 0.0576(11) Uani 1 1 d . . .
C51 C 0.2612(2) 0.4990(3) 1.1542(5) 0.140(3) Uani 1 1 d D . .
C52 C 0.2790(3) 0.4793(3) 1.2455(6) 0.186(4) Uani 1 1 d D . .
H52A H 0.2854 0.5017 1.2967 0.278 Uiso 1 1 calc R . .
H52B H 0.3089 0.4784 1.2307 0.278 Uiso 1 1 calc R . .
H52C H 0.2529 0.4462 1.2622 0.278 Uiso 1 1 calc R . .
C53 C 0.2155(2) 0.4952(3) 1.1898(5) 0.155(3) Uani 1 1 d D . .
H53A H 0.2008 0.5060 1.1430 0.233 Uiso 1 1 calc R . .
H53B H 0.2230 0.5161 1.2438 0.233 Uiso 1 1 calc R . .
H53C H 0.1924 0.4610 1.2062 0.233 Uiso 1 1 calc R . .
C54 C 0.3049(2) 0.5481(2) 1.1423(5) 0.133(3) Uani 1 1 d D . .
H54A H 0.2998 0.5646 1.0903 0.199 Uiso 1 1 calc R . .
H54B H 0.3338 0.5447 1.1312 0.199 Uiso 1 1 calc R . .
H54C H 0.3101 0.5676 1.1975 0.199 Uiso 1 1 calc R . .
C55 C 0.28708(14) 0.46117(15) 0.8243(3) 0.0624(11) Uani 1 1 d . . .
H55A H 0.2669 0.4718 0.7899 0.075 Uiso 1 1 calc R . .
H55B H 0.2848 0.4325 0.7920 0.075 Uiso 1 1 calc R . .
C56 C 0.38272(17) 0.27064(17) 1.1020(3) 0.0654(12) Uani 1 1 d . . .
H56A H 0.4128 0.2783 1.0676 0.078 Uiso 1 1 calc R . .
H56B H 0.3601 0.2347 1.1001 0.078 Uiso 1 1 calc R . .
C57 C 0.39568(15) 0.28781(17) 1.2000(3) 0.0610(11) Uani 1 1 d . . .
C58 C 0.39458(16) 0.25479(18) 1.2641(3) 0.0716(12) Uani 1 1 d . . .
H58A H 0.3861 0.2225 1.2462 0.086 Uiso 1 1 calc R . .
C59 C 0.40593(19) 0.2690(2) 1.3550(3) 0.0892(16) Uani 1 1 d . . .
H59A H 0.4046 0.2461 1.3987 0.107 Uiso 1 1 calc R . .
C60 C 0.41909(19) 0.3161(2) 1.3817(4) 0.0910(16) Uani 1 1 d . . .
H60A H 0.4269 0.3256 1.4436 0.109 Uiso 1 1 calc R . .
C61 C 0.42086(19) 0.3495(2) 1.3182(4) 0.0884(15) Uani 1 1 d . . .
H61A H 0.4303 0.3820 1.3362 0.106 Uiso 1 1 calc R . .
C62 C 0.40871(18) 0.33515(18) 1.2275(3) 0.0783(13) Uani 1 1 d . . .
H62A H 0.4093 0.3579 1.1842 0.094 Uiso 1 1 calc R . .
C63 C 0.33308(16) 0.38811(18) 1.0557(3) 0.0768(13) Uani 1 1 d . . .
H63A H 0.3254 0.3608 1.0142 0.115 Uiso 1 1 calc R . .
H63B H 0.3037 0.3909 1.0647 0.115 Uiso 1 1 calc R . .
H63C H 0.3439 0.3820 1.1144 0.115 Uiso 1 1 calc R . .
C64 C 0.39862(17) 0.4987(2) 1.0816(4) 0.0904(16) Uani 1 1 d . . .
H64A H 0.4249 0.5286 1.0535 0.136 Uiso 1 1 calc R . .
H64B H 0.4099 0.4934 1.1405 0.136 Uiso 1 1 calc R . .
H64C H 0.3697 0.5023 1.0908 0.136 Uiso 1 1 calc R . .
C65 C 0.1605(2) 0.2528(2) 0.7220(4) 0.0964(17) Uani 1 1 d . . .
C66 C 0.12653(19) 0.2594(2) 0.7843(4) 0.0950(16) Uani 1 1 d . . .
H66A H 0.1304 0.2920 0.7748 0.143 Uiso 1 1 calc R . .
H66B H 0.1344 0.2563 0.8476 0.143 Uiso 1 1 calc R . .
H66C H 0.0925 0.2342 0.7712 0.143 Uiso 1 1 calc R . .
C67 C 0.1521(3) 0.2560(6) 0.6267(5) 0.299(9) Uani 1 1 d . . .
H67A H 0.1583 0.2891 0.6127 0.449 Uiso 1 1 calc R . .
H67B H 0.1180 0.2319 0.6117 0.449 Uiso 1 1 calc R . .
H67C H 0.1743 0.2492 0.5908 0.449 Uiso 1 1 calc R . .
C68 C 0.1504(3) 0.1992(3) 0.7442(7) 0.192(4) Uani 1 1 d . . .
H68A H 0.1715 0.1918 0.7058 0.288 Uiso 1 1 calc R . .
H68B H 0.1159 0.1753 0.7319 0.288 Uiso 1 1 calc R . .
H68C H 0.1577 0.1973 0.8084 0.288 Uiso 1 1 calc R . .

loop_
_atom_site_aniso_label
_atom_site_aniso_U_11
_atom_site_aniso_U_22
_atom_site_aniso_U_33
_atom_site_aniso_U_23
_atom_site_aniso_U_13
_atom_site_aniso_U_12
Sb1 0.0629(2) 0.0625(2) 0.05525(19) -0.00564(14) -0.00202(14) 0.03457(16)
Si1 0.0523(7) 0.0827(9) 0.0625(7) -0.0173(6) -0.0106(6) 0.0395(7)
O1 0.0494(16) 0.0601(18) 0.0729(19) -0.0084(15) -0.0122(14) 0.0289(14)
C1 0.053(3) 0.049(3) 0.076(3) -0.012(2) -0.006(2) 0.026(2)
O2 0.0552(17) 0.086(2) 0.0603(18) -0.0133(15) -0.0076(14) 0.0454(16)
C2 0.053(3) 0.053(3) 0.084(3) -0.008(2) -0.004(2) 0.031(2)
O3 0.0791(19) 0.0776(19) 0.0471(16) -0.0060(14) -0.0073(14) 0.0526(17)
C3 0.059(3) 0.068(3) 0.122(4) 0.000(3) -0.001(3) 0.045(3)
O4 0.0635(17) 0.0684(18) 0.0497(16) -0.0090(13) -0.0066(13) 0.0337(15)
C4 0.061(3) 0.059(3) 0.144(5) 0.013(3) 0.014(3) 0.038(3)
O5 0.0558(16) 0.0617(17) 0.0587(17) -0.0089(14) -0.0101(13) 0.0325(14)
C5 0.051(3) 0.054(3) 0.138(5) -0.004(3) 0.006(3) 0.029(2)
O6 0.080(2) 0.075(2) 0.0525(17) -0.0089(14) -0.0041(15) 0.0348(17)
C6 0.050(3) 0.058(3) 0.088(3) -0.015(2) -0.004(2) 0.031(2)
C7 0.062(3) 0.078(4) 0.185(7) 0.024(4) 0.013(4) 0.035(3)
C8 0.122(5) 0.106(5) 0.203(8) 0.048(5) 0.014(5) 0.066(4)
C9 0.139(6) 0.067(4) 0.195(7) 0.007(4) 0.016(5) 0.047(4)
C10 0.132(6) 0.157(7) 0.168(7) 0.042(5) 0.044(5) 0.080(5)
C11 0.051(3) 0.064(3) 0.102(4) -0.016(3) -0.007(2) 0.027(2)
C12 0.042(2) 0.071(3) 0.074(3) -0.009(2) -0.011(2) 0.029(2)
C13 0.047(2) 0.071(3) 0.080(3) 0.001(2) -0.004(2) 0.029(2)
C14 0.056(3) 0.078(3) 0.063(3) -0.003(2) -0.005(2) 0.034(2)
C15 0.058(3) 0.076(3) 0.065(3) -0.014(2) -0.007(2) 0.039(2)
C16 0.050(2) 0.073(3) 0.060(3) -0.013(2) -0.011(2) 0.034(2)
C17 0.048(2) 0.073(3) 0.050(2) -0.012(2) -0.0090(19) 0.034(2)
C18 0.078(3) 0.109(4) 0.071(3) -0.001(3) 0.008(3) 0.051(3)
C19 0.326(13) 0.172(8) 0.154(7) 0.057(6) 0.154(9) 0.133(9)
C20 0.121(5) 0.265(10) 0.101(5) -0.011(5) 0.014(4) 0.127(6)
C21 0.109(5) 0.371(14) 0.089(5) -0.104(7) -0.007(4) 0.072(7)
C22 0.063(3) 0.079(3) 0.054(2) -0.007(2) -0.007(2) 0.045(2)
C23 0.065(3) 0.063(3) 0.050(2) -0.003(2) -0.005(2) 0.042(2)
C24 0.066(3) 0.070(3) 0.050(2) 0.001(2) -0.004(2) 0.044(2)
C25 0.065(3) 0.058(3) 0.047(2) -0.002(2) -0.006(2) 0.036(2)
C26 0.062(3) 0.058(3) 0.055(3) -0.001(2) -0.003(2) 0.035(2)
C27 0.069(3) 0.064(3) 0.047(2) 0.001(2) -0.002(2) 0.044(2)
C28 0.073(3) 0.070(3) 0.039(2) -0.005(2) -0.005(2) 0.050(3)
C29 0.076(3) 0.077(3) 0.046(2) -0.007(2) -0.003(2) 0.038(3)
C30 0.177(6) 0.120(5) 0.055(3) 0.002(3) -0.031(3) 0.081(5)
C31 0.120(5) 0.130(5) 0.066(3) -0.024(3) -0.002(3) 0.079(4)
C32 0.095(4) 0.131(5) 0.077(4) -0.041(3) -0.006(3) 0.027(4)
C33 0.068(3) 0.071(3) 0.064(3) 0.004(2) 0.002(2) 0.040(2)
C34 0.060(3) 0.070(3) 0.049(2) 0.006(2) 0.004(2) 0.032(2)
C35 0.071(3) 0.099(4) 0.053(3) 0.008(2) 0.004(2) 0.050(3)
C36 0.073(3) 0.113(4) 0.045(2) 0.004(2) 0.002(2) 0.053(3)
C37 0.065(3) 0.105(4) 0.049(3) -0.008(2) 0.003(2) 0.048(3)
C38 0.053(2) 0.078(3) 0.057(3) 0.000(2) 0.000(2) 0.035(2)
C39 0.059(3) 0.064(3) 0.049(2) -0.003(2) -0.001(2) 0.029(2)
C40 0.125(5) 0.195(7) 0.052(3) -0.007(4) -0.005(3) 0.112(5)
C41 0.208(10) 0.273(12) 0.086(5) -0.074(6) -0.052(6) 0.101(9)
C42 0.242(9) 0.281(11) 0.060(4) -0.015(5) -0.034(5) 0.196(9)
C43 0.198(8) 0.460(16) 0.050(3) 0.021(6) 0.030(4) 0.233(10)
C44 0.056(3) 0.078(3) 0.058(3) -0.004(2) 0.001(2) 0.034(2)
C45 0.049(2) 0.073(3) 0.065(3) -0.013(2) -0.006(2) 0.037(2)
C46 0.062(3) 0.106(4) 0.077(3) -0.026(3) -0.003(2) 0.045(3)
C47 0.056(3) 0.088(4) 0.104(4) -0.046(3) 0.001(3) 0.029(3)
C48 0.049(3) 0.069(3) 0.109(4) -0.028(3) 0.001(3) 0.030(2)
C49 0.047(2) 0.066(3) 0.070(3) -0.015(2) -0.005(2) 0.030(2)
C50 0.048(2) 0.069(3) 0.066(3) -0.010(2) -0.011(2) 0.037(2)
C51 0.082(4) 0.141(6) 0.152(6) -0.097(5) 0.016(4) 0.022(4)
C52 0.161(7) 0.254(11) 0.154(7) -0.118(8) -0.051(6) 0.113(8)
C53 0.081(4) 0.174(7) 0.206(8) -0.123(6) -0.006(4) 0.060(4)
C54 0.090(4) 0.131(5) 0.165(6) -0.082(5) -0.010(4) 0.047(4)
C55 0.054(3) 0.060(3) 0.076(3) -0.004(2) -0.013(2) 0.031(2)
C56 0.080(3) 0.077(3) 0.056(3) -0.003(2) -0.008(2) 0.051(3)
C57 0.061(3) 0.074(3) 0.047(2) -0.004(2) -0.007(2) 0.033(2)
C58 0.071(3) 0.086(3) 0.056(3) 0.002(2) -0.006(2) 0.038(3)
C59 0.089(4) 0.108(4) 0.058(3) 0.018(3) -0.009(3) 0.040(3)
C60 0.079(4) 0.117(5) 0.057(3) -0.015(3) -0.014(3) 0.034(3)
C61 0.085(4) 0.086(4) 0.078(4) -0.024(3) -0.009(3) 0.030(3)
C62 0.091(4) 0.076(3) 0.064(3) -0.007(3) -0.008(3) 0.039(3)
C63 0.066(3) 0.110(4) 0.074(3) 0.004(3) -0.004(2) 0.058(3)
C64 0.069(3) 0.119(4) 0.097(4) -0.041(3) -0.015(3) 0.057(3)
C65 0.088(4) 0.111(5) 0.093(4) -0.049(3) -0.028(3) 0.052(4)
C66 0.074(3) 0.101(4) 0.108(4) -0.016(3) -0.012(3) 0.041(3)
C67 0.121(7) 0.58(2) 0.054(4) -0.031(8) -0.006(4) 0.068(10)
C68 0.122(6) 0.108(6) 0.347(14) -0.065(7) -0.005(7) 0.057(5)

loop_
_atom_type_symbol
_atom_type_description
_atom_type_scat_dispersion_real
_atom_type_scat_dispersion_imag
_atom_type_scat_source
C C 0.0033 0.0016 'International Tables Vol C Tables 4.2.6.8 and 6.1.1.4'
H H 0.0000 0.0000 'International Tables Vol C Tables 4.2.6.8 and 6.1.1.4'
O O 0.0106 0.0060 'International Tables Vol C Tables 4.2.6.8 and 6.1.1.4'
Sb Sb -0.5866 1.5461 'International Tables Vol C Tables 4.2.6.8 and 6.1.1.4'
Si Si 0.0817 0.0704 'International Tables Vol C Tables 4.2.6.8 and 6.1.1.4'

loop_
_geom_angle_atom_site_label_1
_geom_angle_atom_site_label_2
_geom_angle_atom_site_label_3
_geom_angle
_geom_angle_site_symmetry_1
_geom_angle_site_symmetry_3
_geom_angle_publ_flag
O6 Sb1 O4 94.35(12) . . ?
O6 Sb1 O5 94.74(11) . . ?
O4 Sb1 O5 94.52(11) . . ?
O1 Si1 O2 106.66(14) . . ?
O1 Si1 C63 108.77(18) . . ?
O2 Si1 C63 107.19(18) . . ?
O1 Si1 C64 111.2(2) . . ?
O2 Si1 C64 111.21(18) . . ?
C63 Si1 C64 111.6(2) . . ?
C1 O1 Si1 129.2(3) . . ?
O1 C1 C2 117.5(4) . . ?
O1 C1 C6 121.9(4) . . ?
C2 C1 C6 120.5(4) . . ?
C17 O2 Si1 126.8(2) . . ?
C1 C2 C3 118.5(4) . . ?
C1 C2 C55 120.9(4) . . ?
C3 C2 C55 120.2(4) . . ?
C28 O3 C56 112.3(3) . . ?
C2 C3 C4 123.0(4) . . ?
C2 C3 H3A 118.5 . . ?
C4 C3 H3A 118.5 . . ?
C39 O4 Sb1 121.4(2) . . ?
C3 C4 C5 116.1(4) . . ?
C3 C4 C7 122.3(4) . . ?
C5 C4 C7 121.6(4) . . ?
C50 O5 Sb1 123.1(2) . . ?
C6 C5 C4 123.0(4) . . ?
C6 C5 H5A 118.5 . . ?
C4 C5 H5A 118.5 . . ?
C65 O6 Sb1 136.2(3) . . ?
C5 C6 C1 118.8(4) . . ?
C5 C6 C11 118.6(4) . . ?
C1 C6 C11 122.6(4) . . ?
C8 C7 C9 113.1(5) . . ?
C8 C7 C4 114.2(5) . . ?
C9 C7 C4 109.4(6) . . ?
C8 C7 C10 105.7(6) . . ?
C9 C7 C10 107.2(5) . . ?
C4 C7 C10 106.6(5) . . ?
C7 C8 H8A 109.5 . . ?
C7 C8 H8B 109.5 . . ?
H8A C8 H8B 109.5 . . ?
C7 C8 H8C 109.5 . . ?
H8A C8 H8C 109.5 . . ?
H8B C8 H8C 109.5 . . ?
C7 C9 H9A 109.5 . . ?
C7 C9 H9B 109.5 . . ?
H9A C9 H9B 109.5 . . ?
C7 C9 H9C 109.5 . . ?
H9A C9 H9C 109.5 . . ?
H9B C9 H9C 109.5 . . ?
C7 C10 H10A 109.5 . . ?
C7 C10 H10B 109.5 . . ?
H10A C10 H10B 109.5 . . ?
C7 C10 H10C 109.5 . . ?
H10A C10 H10C 109.5 . . ?
H10B C10 H10C 109.5 . . ?
C12 C11 C6 115.3(3) . . ?
C12 C11 H11A 108.5 . . ?
C6 C11 H11A 108.5 . . ?
C12 C11 H11B 108.5 . . ?
C6 C11 H11B 108.5 . . ?
H11A C11 H11B 107.5 . . ?
C13 C12 C17 118.8(4) . . ?
C13 C12 C11 120.0(4) . . ?
C17 C12 C11 121.1(4) . . ?
C12 C13 C14 122.7(4) . . ?
C12 C13 H13A 118.7 . . ?
C14 C13 H13A 118.7 . . ?
C15 C14 C13 116.4(4) . . ?
C15 C14 C18 120.6(4) . . ?
C13 C14 C18 123.1(4) . . ?
C14 C15 C16 123.8(4) . . ?
C14 C15 H15A 118.1 . . ?
C16 C15 H15A 118.1 . . ?
C17 C16 C15 117.1(4) . . ?
C17 C16 C22 121.4(4) . . ?
C15 C16 C22 121.5(4) . . ?
C12 C17 O2 121.0(4) . . ?
C12 C17 C16 121.2(4) . . ?
O2 C17 C16 117.7(4) . . ?
C21 C18 C20 109.6(6) . . ?
C21 C18 C14 109.4(4) . . ?
C20 C18 C14 111.2(4) . . ?
C21 C18 C19 109.2(7) . . ?
C20 C18 C19 105.7(6) . . ?
C14 C18 C19 111.7(5) . . ?
C18 C19 H19A 109.5 . . ?
C18 C19 H19B 109.5 . . ?
H19A C19 H19B 109.5 . . ?
C18 C19 H19C 109.5 . . ?
H19A C19 H19C 109.5 . . ?
H19B C19 H19C 109.5 . . ?
C18 C20 H20A 109.5 . . ?
C18 C20 H20B 109.5 . . ?
H20A C20 H20B 109.5 . . ?
C18 C20 H20C 109.5 . . ?
H20A C20 H20C 109.5 . . ?
H20B C20 H20C 109.5 . . ?
C18 C21 H21A 109.5 . . ?
C18 C21 H21B 109.5 . . ?
H21A C21 H21B 109.5 . . ?
C18 C21 H21C 109.5 . . ?
H21A C21 H21C 109.5 . . ?
H21B C21 H21C 109.5 . . ?
C16 C22 C23 114.6(3) . . ?
C16 C22 H22A 108.6 . . ?
C23 C22 H22A 108.6 . . ?
C16 C22 H22B 108.6 . . ?
C23 C22 H22B 108.6 . . ?
H22A C22 H22B 107.6 . . ?
C24 C23 C28 117.4(4) . . ?
C24 C23 C22 121.0(4) . . ?
C28 C23 C22 121.5(4) . . ?
C23 C24 C25 123.2(4) . . ?
C23 C24 H24A 118.4 . . ?
C25 C24 H24A 118.4 . . ?
C26 C25 C24 116.2(4) . . ?
C26 C25 C29 124.3(4) . . ?
C24 C25 C29 119.5(4) . . ?
C25 C26 C27 123.2(4) . . ?
C25 C26 H26A 118.4 . . ?
C27 C26 H26A 118.4 . . ?
C28 C27 C26 117.7(4) . . ?
C28 C27 C33 121.8(4) . . ?
C26 C27 C33 120.4(4) . . ?
C27 C28 C23 121.9(4) . . ?
C27 C28 O3 119.0(4) . . ?
C23 C28 O3 119.0(4) . . ?
C32 C29 C31 108.6(4) . . ?
C32 C29 C25 112.2(4) . . ?
C31 C29 C25 109.5(4) . . ?
C32 C29 C30 108.9(4) . . ?
C31 C29 C30 108.2(4) . . ?
C25 C29 C30 109.3(4) . . ?
C29 C30 H30A 109.5 . . ?
C29 C30 H30B 109.5 . . ?
H30A C30 H30B 109.5 . . ?
C29 C30 H30C 109.5 . . ?
H30A C30 H30C 109.5 . . ?
H30B C30 H30C 109.5 . . ?
C29 C31 H31A 109.5 . . ?
C29 C31 H31B 109.5 . . ?
H31A C31 H31B 109.5 . . ?
C29 C31 H31C 109.5 . . ?
H31A C31 H31C 109.5 . . ?
H31B C31 H31C 109.5 . . ?
C29 C32 H32A 109.5 . . ?
C29 C32 H32B 109.5 . . ?
H32A C32 H32B 109.5 . . ?
C29 C32 H32C 109.5 . . ?
H32A C32 H32C 109.5 . . ?
H32B C32 H32C 109.5 . . ?
C27 C33 C34 115.3(3) . . ?
C27 C33 H33A 108.5 . . ?
C34 C33 H33A 108.5 . . ?
C27 C33 H33B 108.5 . . ?
C34 C33 H33B 108.5 . . ?
H33A C33 H33B 107.5 . . ?
C39 C34 C35 118.6(4) . . ?
C39 C34 C33 121.0(4) . . ?
C35 C34 C33 120.3(4) . . ?
C36 C35 C34 122.5(4) . . ?
C36 C35 H35A 118.7 . . ?
C34 C35 H35A 118.7 . . ?
C37 C36 C35 116.7(4) . . ?
C37 C36 C40 121.2(4) . . ?
C35 C36 C40 122.1(4) . . ?
C36 C37 C38 123.5(4) . . ?
C36 C37 H37A 118.3 . . ?
C38 C37 H37A 118.3 . . ?
C37 C38 C39 117.8(4) . . ?
C37 C38 C44 120.1(4) . . ?
C39 C38 C44 122.1(4) . . ?
C34 C39 O4 119.3(4) . . ?
C34 C39 C38 120.8(4) . . ?
O4 C39 C38 119.8(4) . . ?
C43 C40 C42 113.2(6) . . ?
C43 C40 C36 112.1(5) . . ?
C42 C40 C36 112.3(5) . . ?
C43 C40 C41 107.6(7) . . ?
C42 C40 C41 105.5(6) . . ?
C36 C40 C41 105.4(5) . . ?
C40 C41 H41A 109.5 . . ?
C40 C41 H41B 109.5 . . ?
H41A C41 H41B 109.5 . . ?
C40 C41 H41C 109.5 . . ?
H41A C41 H41C 109.5 . . ?
H41B C41 H41C 109.5 . . ?
C40 C42 H42A 109.5 . . ?
C40 C42 H42B 109.5 . . ?
H42A C42 H42B 109.5 . . ?
C40 C42 H42C 109.5 . . ?
H42A C42 H42C 109.5 . . ?
H42B C42 H42C 109.5 . . ?
C40 C43 H43A 109.5 . . ?
C40 C43 H43B 109.5 . . ?
H43A C43 H43B 109.5 . . ?
C40 C43 H43C 109.5 . . ?
H43A C43 H43C 109.5 . . ?
H43B C43 H43C 109.5 . . ?
C45 C44 C38 113.2(3) . . ?
C45 C44 H44A 108.9 . . ?
C38 C44 H44A 108.9 . . ?
C45 C44 H44B 108.9 . . ?
C38 C44 H44B 108.9 . . ?
H44A C44 H44B 107.8 . . ?
C46 C45 C50 118.5(4) . . ?
C46 C45 C44 120.6(4) . . ?
C50 C45 C44 120.9(4) . . ?
C45 C46 C47 123.0(5) . . ?
C45 C46 H46A 118.5 . . ?
C47 C46 H46A 118.5 . . ?
C48 C47 C46 117.0(4) . . ?
C48 C47 C51 124.1(5) . . ?
C46 C47 C51 119.0(5) . . ?
C47 C48 C49 122.9(5) . . ?
C47 C48 H48A 118.6 . . ?
C49 C48 H48A 118.6 . . ?
C48 C49 C50 118.1(4) . . ?
C48 C49 C55 121.3(4) . . ?
C50 C49 C55 120.6(4) . . ?
O5 C50 C49 119.6(4) . . ?
O5 C50 C45 119.9(4) . . ?
C49 C50 C45 120.5(4) . . ?
C54 C51 C53 119.0(6) . . ?
C54 C51 C47 114.5(5) . . ?
C53 C51 C47 112.1(5) . . ?
C54 C51 C52 100.0(6) . . ?
C53 C51 C52 100.2(6) . . ?
C47 C51 C52 108.6(6) . . ?
C51 C52 H52A 109.5 . . ?
C51 C52 H52B 109.5 . . ?
H52A C52 H52B 109.5 . . ?
C51 C52 H52C 109.5 . . ?
H52A C52 H52C 109.5 . . ?
H52B C52 H52C 109.5 . . ?
C51 C53 H53A 109.5 . . ?
C51 C53 H53B 109.5 . . ?
H53A C53 H53B 109.5 . . ?
C51 C53 H53C 109.5 . . ?
H53A C53 H53C 109.5 . . ?
H53B C53 H53C 109.5 . . ?
C51 C54 H54A 109.5 . . ?
C51 C54 H54B 109.5 . . ?
H54A C54 H54B 109.5 . . ?
C51 C54 H54C 109.5 . . ?
H54A C54 H54C 109.5 . . ?
H54B C54 H54C 109.5 . . ?
C49 C55 C2 118.3(4) . . ?
C49 C55 H55A 107.7 . . ?
C2 C55 H55A 107.7 . . ?
C49 C55 H55B 107.7 . . ?
C2 C55 H55B 107.7 . . ?
H55A C55 H55B 107.1 . . ?
O3 C56 C57 108.0(3) . . ?
O3 C56 H56A 110.1 . . ?
C57 C56 H56A 110.1 . . ?
O3 C56 H56B 110.1 . . ?
C57 C56 H56B 110.1 . . ?
H56A C56 H56B 108.4 . . ?
C58 C57 C62 119.1(4) . . ?
C58 C57 C56 118.4(4) . . ?
C62 C57 C56 122.6(4) . . ?
C57 C58 C59 120.1(5) . . ?
C57 C58 H58A 119.9 . . ?
C59 C58 H58A 119.9 . . ?
C60 C59 C58 120.5(5) . . ?
C60 C59 H59A 119.7 . . ?
C58 C59 H59A 119.7 . . ?
C59 C60 C61 119.8(5) . . ?
C59 C60 H60A 120.1 . . ?
C61 C60 H60A 120.1 . . ?
C60 C61 C62 119.8(5) . . ?
C60 C61 H61A 120.1 . . ?
C62 C61 H61A 120.1 . . ?
C57 C62 C61 120.6(5) . . ?
C57 C62 H62A 119.7 . . ?
C61 C62 H62A 119.7 . . ?
Si1 C63 H63A 109.5 . . ?
Si1 C63 H63B 109.5 . . ?
H63A C63 H63B 109.5 . . ?
Si1 C63 H63C 109.5 . . ?
H63A C63 H63C 109.5 . . ?
H63B C63 H63C 109.5 . . ?
Si1 C64 H64A 109.5 . . ?
Si1 C64 H64B 109.5 . . ?
H64A C64 H64B 109.5 . . ?
Si1 C64 H64C 109.5 . . ?
H64A C64 H64C 109.5 . . ?
H64B C64 H64C 109.5 . . ?
C67 C65 O6 108.7(6) . . ?
C67 C65 C66 114.6(7) . . ?
O6 C65 C66 115.4(4) . . ?
C67 C65 C68 109.1(8) . . ?
O6 C65 C68 104.1(5) . . ?
C66 C65 C68 104.2(6) . . ?
C65 C66 H66A 109.5 . . ?
C65 C66 H66B 109.5 . . ?
H66A C66 H66B 109.5 . . ?
C65 C66 H66C 109.5 . . ?
H66A C66 H66C 109.5 . . ?
H66B C66 H66C 109.5 . . ?
C65 C67 H67A 109.5 . . ?
C65 C67 H67B 109.5 . . ?
H67A C67 H67B 109.5 . . ?
C65 C67 H67C 109.5 . . ?
H67A C67 H67C 109.5 . . ?
H67B C67 H67C 109.5 . . ?
C65 C68 H68A 109.5 . . ?
C65 C68 H68B 109.5 . . ?
H68A C68 H68B 109.5 . . ?
C65 C68 H68C 109.5 . . ?
H68A C68 H68C 109.5 . . ?
H68B C68 H68C 109.5 . . ?

loop_
_geom_bond_atom_site_label_1
_geom_bond_atom_site_label_2
_geom_bond_distance
_geom_bond_site_symmetry_2
_geom_bond_publ_flag
Sb1 O6 1.906(3) . ?
Sb1 O4 1.982(3) . ?
Sb1 O5 1.995(3) . ?
Si1 O1 1.640(3) . ?
Si1 O2 1.661(3) . ?
Si1 C63 1.823(5) . ?
Si1 C64 1.830(5) . ?
O1 C1 1.373(5) . ?
C1 C2 1.388(5) . ?
C1 C6 1.401(6) . ?
O2 C17 1.389(4) . ?
C2 C3 1.394(6) . ?
C2 C55 1.504(5) . ?
O3 C28 1.398(4) . ?
O3 C56 1.458(4) . ?
C3 C4 1.395(6) . ?
C3 H3A 0.9400 . ?
O4 C39 1.384(4) . ?
C4 C5 1.399(6) . ?
C4 C7 1.543(7) . ?
O5 C50 1.386(5) . ?
C5 C6 1.380(6) . ?
C5 H5A 0.9400 . ?
O6 C65 1.446(6) . ?
C6 C11 1.528(6) . ?
C7 C8 1.483(8) . ?
C7 C9 1.511(8) . ?
C7 C10 1.636(9) . ?
C8 H8A 0.9700 . ?
C8 H8B 0.9700 . ?
C8 H8C 0.9700 . ?
C9 H9A 0.9700 . ?
C9 H9B 0.9700 . ?
C9 H9C 0.9700 . ?
C10 H10A 0.9700 . ?
C10 H10B 0.9700 . ?
C10 H10C 0.9700 . ?
C11 C12 1.516(6) . ?
C11 H11A 0.9800 . ?
C11 H11B 0.9800 . ?
C12 C13 1.375(6) . ?
C12 C17 1.386(6) . ?
C13 C14 1.389(6) . ?
C13 H13A 0.9400 . ?
C14 C15 1.376(6) . ?
C14 C18 1.526(6) . ?
C15 C16 1.394(5) . ?
C15 H15A 0.9400 . ?
C16 C17 1.390(5) . ?
C16 C22 1.507(6) . ?
C18 C21 1.507(8) . ?
C18 C20 1.516(7) . ?
C18 C19 1.541(9) . ?
C19 H19A 0.9700 . ?
C19 H19B 0.9700 . ?
C19 H19C 0.9700 . ?
C20 H20A 0.9700 . ?
C20 H20B 0.9700 . ?
C20 H20C 0.9700 . ?
C21 H21A 0.9700 . ?
C21 H21B 0.9700 . ?
C21 H21C 0.9700 . ?
C22 C23 1.525(6) . ?
C22 H22A 0.9800 . ?
C22 H22B 0.9800 . ?
C23 C24 1.385(5) . ?
C23 C28 1.392(5) . ?
C24 C25 1.398(5) . ?
C24 H24A 0.9400 . ?
C25 C26 1.387(5) . ?
C25 C29 1.522(5) . ?
C26 C27 1.387(5) . ?
C26 H26A 0.9400 . ?
C27 C28 1.387(5) . ?
C27 C33 1.516(6) . ?
C29 C32 1.514(6) . ?
C29 C31 1.522(6) . ?
C29 C30 1.553(6) . ?
C30 H30A 0.9700 . ?
C30 H30B 0.9700 . ?
C30 H30C 0.9700 . ?
C31 H31A 0.9700 . ?
C31 H31B 0.9700 . ?
C31 H31C 0.9700 . ?
C32 H32A 0.9700 . ?
C32 H32B 0.9700 . ?
C32 H32C 0.9700 . ?
C33 C34 1.531(6) . ?
C33 H33A 0.9800 . ?
C33 H33B 0.9800 . ?
C34 C39 1.383(5) . ?
C34 C35 1.389(6) . ?
C35 C36 1.382(6) . ?
C35 H35A 0.9400 . ?
C36 C37 1.375(6) . ?
C36 C40 1.540(6) . ?
C37 C38 1.386(6) . ?
C37 H37A 0.9400 . ?
C38 C39 1.392(5) . ?
C38 C44 1.519(6) . ?
C40 C43 1.494(8) . ?
C40 C42 1.505(9) . ?
C40 C41 1.613(11) . ?
C41 H41A 0.9700 . ?
C41 H41B 0.9700 . ?
C41 H41C 0.9700 . ?
C42 H42A 0.9700 . ?
C42 H42B 0.9700 . ?
C42 H42C 0.9700 . ?
C43 H43A 0.9700 . ?
C43 H43B 0.9700 . ?
C43 H43C 0.9700 . ?
C44 C45 1.511(6) . ?
C44 H44A 0.9800 . ?
C44 H44B 0.9800 . ?
C45 C46 1.380(6) . ?
C45 C50 1.397(6) . ?
C46 C47 1.381(7) . ?
C46 H46A 0.9400 . ?
C47 C48 1.379(7) . ?
C47 C51 1.538(7) . ?
C48 C49 1.395(6) . ?
C48 H48A 0.9400 . ?
C49 C50 1.395(6) . ?
C49 C55 1.500(6) . ?
C51 C54 1.462(8) . ?
C51 C53 1.463(7) . ?
C51 C52 1.668(10) . ?
C52 H52A 0.9700 . ?
C52 H52B 0.9700 . ?
C52 H52C 0.9700 . ?
C53 H53A 0.9700 . ?
C53 H53B 0.9700 . ?
C53 H53C 0.9700 . ?
C54 H54A 0.9700 . ?
C54 H54B 0.9700 . ?
C54 H54C 0.9700 . ?
C55 H55A 0.9800 . ?
C55 H55B 0.9800 . ?
C56 C57 1.504(5) . ?
C56 H56A 0.9800 . ?
C56 H56B 0.9800 . ?
C57 C58 1.376(6) . ?
C57 C62 1.378(6) . ?
C58 C59 1.382(6) . ?
C58 H58A 0.9400 . ?
C59 C60 1.366(7) . ?
C59 H59A 0.9400 . ?
C60 C61 1.371(7) . ?
C60 H60A 0.9400 . ?
C61 C62 1.383(6) . ?
C61 H61A 0.9400 . ?
C62 H62A 0.9400 . ?
C63 H63A 0.9700 . ?
C63 H63B 0.9700 . ?
C63 H63C 0.9700 . ?
C64 H64A 0.9700 . ?
C64 H64B 0.9700 . ?
C64 H64C 0.9700 . ?
C65 C67 1.424(9) . ?
C65 C66 1.482(7) . ?
C65 C68 1.570(9) . ?
C66 H66A 0.9700 . ?
C66 H66B 0.9700 . ?
C66 H66C 0.9700 . ?
C67 H67A 0.9700 . ?
C67 H67B 0.9700 . ?
C67 H67C 0.9700 . ?
C68 H68A 0.9700 . ?
C68 H68B 0.9700 . ?
C68 H68C 0.9700 . ?

loop_
_geom_torsion_atom_site_label_1
_geom_torsion_atom_site_label_2
_geom_torsion_atom_site_label_3
_geom_torsion_atom_site_label_4
_geom_torsion
_geom_torsion_site_symmetry_1
_geom_torsion_site_symmetry_2
_geom_torsion_site_symmetry_3
_geom_torsion_site_symmetry_4
_geom_torsion_publ_flag
O2 Si1 O1 C1 -93.2(3) . . . . ?
C63 Si1 O1 C1 151.5(3) . . . . ?
C64 Si1 O1 C1 28.2(4) . . . . ?
Si1 O1 C1 C2 -132.6(3) . . . . ?
Si1 O1 C1 C6 51.2(5) . . . . ?
O1 Si1 O2 C17 4.7(4) . . . . ?
C63 Si1 O2 C17 121.1(3) . . . . ?
C64 Si1 O2 C17 -116.7(4) . . . . ?
O1 C1 C2 C3 -176.6(4) . . . . ?
C6 C1 C2 C3 -0.3(6) . . . . ?
O1 C1 C2 C55 -2.7(6) . . . . ?
C6 C1 C2 C55 173.6(4) . . . . ?
C1 C2 C3 C4 2.0(7) . . . . ?
C55 C2 C3 C4 -171.9(4) . . . . ?
O6 Sb1 O4 C39 -178.6(3) . . . . ?
O5 Sb1 O4 C39 -83.5(3) . . . . ?
C2 C3 C4 C5 -3.0(8) . . . . ?
C2 C3 C4 C7 174.4(5) . . . . ?
O6 Sb1 O5 C50 178.4(3) . . . . ?
O4 Sb1 O5 C50 83.6(3) . . . . ?
C3 C4 C5 C6 2.5(8) . . . . ?
C7 C4 C5 C6 -174.9(5) . . . . ?
O4 Sb1 O6 C65 37.3(4) . . . . ?
O5 Sb1 O6 C65 -57.6(4) . . . . ?
C4 C5 C6 C1 -1.0(7) . . . . ?
C4 C5 C6 C11 177.3(5) . . . . ?
O1 C1 C6 C5 175.9(4) . . . . ?
C2 C1 C6 C5 -0.2(6) . . . . ?
O1 C1 C6 C11 -2.3(6) . . . . ?
C2 C1 C6 C11 -178.4(4) . . . . ?
C3 C4 C7 C8 5.1(9) . . . . ?
C5 C4 C7 C8 -177.6(6) . . . . ?
C3 C4 C7 C9 133.1(5) . . . . ?
C5 C4 C7 C9 -49.7(7) . . . . ?
C3 C4 C7 C10 -111.3(6) . . . . ?
C5 C4 C7 C10 65.9(7) . . . . ?
C5 C6 C11 C12 -118.9(5) . . . . ?
C1 C6 C11 C12 59.3(6) . . . . ?
C6 C11 C12 C13 84.7(5) . . . . ?
C6 C11 C12 C17 -97.7(5) . . . . ?
C17 C12 C13 C14 -1.7(6) . . . . ?
C11 C12 C13 C14 176.0(4) . . . . ?
C12 C13 C14 C15 -0.3(6) . . . . ?
C12 C13 C14 C18 -179.7(4) . . . . ?
C13 C14 C15 C16 1.9(6) . . . . ?
C18 C14 C15 C16 -178.7(4) . . . . ?
C14 C15 C16 C17 -1.4(6) . . . . ?
C14 C15 C16 C22 176.5(4) . . . . ?
C13 C12 C17 O2 179.4(3) . . . . ?
C11 C12 C17 O2 1.9(6) . . . . ?
C13 C12 C17 C16 2.2(6) . . . . ?
C11 C12 C17 C16 -175.4(4) . . . . ?
Si1 O2 C17 C12 56.2(5) . . . . ?
Si1 O2 C17 C16 -126.4(3) . . . . ?
C15 C16 C17 C12 -0.7(6) . . . . ?
C22 C16 C17 C12 -178.6(4) . . . . ?
C15 C16 C17 O2 -178.1(3) . . . . ?
C22 C16 C17 O2 4.0(5) . . . . ?
C15 C14 C18 C21 68.0(7) . . . . ?
C13 C14 C18 C21 -112.6(7) . . . . ?
C15 C14 C18 C20 -53.2(7) . . . . ?
C13 C14 C18 C20 126.2(6) . . . . ?
C15 C14 C18 C19 -171.0(6) . . . . ?
C13 C14 C18 C19 8.4(8) . . . . ?
C17 C16 C22 C23 94.4(4) . . . . ?
C15 C16 C22 C23 -83.5(5) . . . . ?
C16 C22 C23 C24 46.5(5) . . . . ?
C16 C22 C23 C28 -137.4(4) . . . . ?
C28 C23 C24 C25 0.6(6) . . . . ?
C22 C23 C24 C25 176.8(4) . . . . ?
C23 C24 C25 C26 4.4(6) . . . . ?
C23 C24 C25 C29 -175.0(4) . . . . ?
C24 C25 C26 C27 -4.1(6) . . . . ?
C29 C25 C26 C27 175.2(4) . . . . ?
C25 C26 C27 C28 -1.1(6) . . . . ?
C25 C26 C27 C33 -176.3(4) . . . . ?
C26 C27 C28 C23 6.5(6) . . . . ?
C33 C27 C28 C23 -178.4(4) . . . . ?
C26 C27 C28 O3 -176.9(3) . . . . ?
C33 C27 C28 O3 -1.8(5) . . . . ?
C24 C23 C28 C27 -6.2(6) . . . . ?
C22 C23 C28 C27 177.6(4) . . . . ?
C24 C23 C28 O3 177.2(3) . . . . ?
C22 C23 C28 O3 1.0(5) . . . . ?
C56 O3 C28 C27 98.6(4) . . . . ?
C56 O3 C28 C23 -84.8(4) . . . . ?
C26 C25 C29 C32 -2.2(6) . . . . ?
C24 C25 C29 C32 177.1(4) . . . . ?
C26 C25 C29 C31 -122.9(5) . . . . ?
C24 C25 C29 C31 56.4(5) . . . . ?
C26 C25 C29 C30 118.7(5) . . . . ?
C24 C25 C29 C30 -62.0(5) . . . . ?
C28 C27 C33 C34 63.6(5) . . . . ?
C26 C27 C33 C34 -121.4(4) . . . . ?
C27 C33 C34 C39 69.7(5) . . . . ?
C27 C33 C34 C35 -113.4(5) . . . . ?
C39 C34 C35 C36 -0.1(7) . . . . ?
C33 C34 C35 C36 -177.1(4) . . . . ?
C34 C35 C36 C37 1.3(7) . . . . ?
C34 C35 C36 C40 -177.9(5) . . . . ?
C35 C36 C37 C38 -1.7(7) . . . . ?
C40 C36 C37 C38 177.5(5) . . . . ?
C36 C37 C38 C39 0.8(7) . . . . ?
C36 C37 C38 C44 -178.4(4) . . . . ?
C35 C34 C39 O4 -177.9(4) . . . . ?
C33 C34 C39 O4 -0.9(6) . . . . ?
C35 C34 C39 C38 -0.9(6) . . . . ?
C33 C34 C39 C38 176.1(4) . . . . ?
Sb1 O4 C39 C34 -98.0(4) . . . . ?
Sb1 O4 C39 C38 85.0(4) . . . . ?
C37 C38 C39 C34 0.6(6) . . . . ?
C44 C38 C39 C34 179.7(4) . . . . ?
C37 C38 C39 O4 177.5(4) . . . . ?
C44 C38 C39 O4 -3.4(6) . . . . ?
C37 C36 C40 C43 39.1(9) . . . . ?
C35 C36 C40 C43 -141.7(7) . . . . ?
C37 C36 C40 C42 168.0(6) . . . . ?
C35 C36 C40 C42 -12.9(9) . . . . ?
C37 C36 C40 C41 -77.6(7) . . . . ?
C35 C36 C40 C41 101.5(7) . . . . ?
C37 C38 C44 C45 83.6(5) . . . . ?
C39 C38 C44 C45 -95.5(5) . . . . ?
C38 C44 C45 C46 -87.3(5) . . . . ?
C38 C44 C45 C50 91.8(5) . . . . ?
C50 C45 C46 C47 -3.1(7) . . . . ?
C44 C45 C46 C47 176.1(4) . . . . ?
C45 C46 C47 C48 1.5(7) . . . . ?
C45 C46 C47 C51 -177.5(5) . . . . ?
C46 C47 C48 C49 0.8(7) . . . . ?
C51 C47 C48 C49 179.8(5) . . . . ?
C47 C48 C49 C50 -1.4(7) . . . . ?
C47 C48 C49 C55 177.6(4) . . . . ?
Sb1 O5 C50 C49 97.1(4) . . . . ?
Sb1 O5 C50 C45 -85.7(4) . . . . ?
C48 C49 C50 O5 177.0(3) . . . . ?
C55 C49 C50 O5 -2.1(5) . . . . ?
C48 C49 C50 C45 -0.2(6) . . . . ?
C55 C49 C50 C45 -179.2(4) . . . . ?
C46 C45 C50 O5 -174.8(3) . . . . ?
C44 C45 C50 O5 6.0(5) . . . . ?
C46 C45 C50 C49 2.4(6) . . . . ?
C44 C45 C50 C49 -176.8(4) . . . . ?
C48 C47 C51 C54 -14.3(10) . . . . ?
C46 C47 C51 C54 164.7(6) . . . . ?
C48 C47 C51 C53 125.1(7) . . . . ?
C46 C47 C51 C53 -55.9(9) . . . . ?
C48 C47 C51 C52 -125.1(6) . . . . ?
C46 C47 C51 C52 53.9(7) . . . . ?
C48 C49 C55 C2 39.0(6) . . . . ?
C50 C49 C55 C2 -142.0(4) . . . . ?
C1 C2 C55 C49 60.8(5) . . . . ?
C3 C2 C55 C49 -125.4(5) . . . . ?
C28 O3 C56 C57 174.6(3) . . . . ?
O3 C56 C57 C58 147.8(4) . . . . ?
O3 C56 C57 C62 -32.5(6) . . . . ?
C62 C57 C58 C59 0.7(7) . . . . ?
C56 C57 C58 C59 -179.6(4) . . . . ?
C57 C58 C59 C60 -1.0(7) . . . . ?
C58 C59 C60 C61 0.3(8) . . . . ?
C59 C60 C61 C62 0.8(8) . . . . ?
C58 C57 C62 C61 0.4(7) . . . . ?
C56 C57 C62 C61 -179.3(4) . . . . ?
C60 C61 C62 C57 -1.2(8) . . . . ?
Sb1 O6 C65 C67 153.4(7) . . . . ?
Sb1 O6 C65 C66 23.0(8) . . . . ?
Sb1 O6 C65 C68 -90.5(6) . . . . ?

loop_
_cod_related_entry_id
_cod_related_entry_database
_cod_related_entry_code
1 ChemSpider 30660747
